data_1565052
loop_
_publ_author_name
'Beucher, Helene'
'Schoergenhumer, Johannes'
'Merino, Est\'ibaliz'
'Nevado, Cristina'

_publ_section_title
;
 Chelation-Assisted C-C Bond Activation of Biphenylene by Gold(I) Halides
;
_journal_name_full 'Chemical Science'
_journal_paper_doi 10.1039/D1SC03814A
_journal_year 2021
_chemical_formula_moiety 'C34 H40 Au Cl2 P'
_chemical_formula_sum 'C34 H40 Au Cl2 P'
_chemical_formula_weight 747.49
_space_group_crystal_system monoclinic
_space_group_IT_number 14
_space_group_name_Hall '-P 2ybc'
_space_group_name_H-M_alt 'P 1 21/c 1'
_atom_sites_solution_hydrogens geom
_audit_creation_method SHELXL-2018/3
_audit_update_record
;
2021-02-25 deposited with the CCDC.	2021-10-27 downloaded from the CCDC.
;
_cell_angle_alpha 90
_cell_angle_beta 104.561(2)
_cell_angle_gamma 90
_cell_formula_units_Z 4
_cell_length_a 14.9836(5)
_cell_length_b 18.8065(4)
_cell_length_c 10.73917(19)
_cell_measurement_reflns_used 8373
_cell_measurement_temperature 160(2)
_cell_measurement_theta_max 27.6470
_cell_measurement_theta_min 3.0000
_cell_volume 2928.98(13)
_computing_cell_refinement 'CrysAlisPro, Version 1.171.39.46 (Rigaku Oxford Diffraction, 2018)'
_computing_data_collection 'CrysAlisPro, Version 1.171.39.46 (Rigaku Oxford Diffraction, 2018)'
_computing_data_reduction 'CrysAlisPro, Version 1.171.39.46 (Rigaku Oxford Diffraction, 2018)'
_computing_molecular_graphics 'ORTEPII (Johnson, 1976)'
_computing_publication_material 'SHELXL-2018 and PLATON (Spek, 2015)'
_computing_structure_refinement 'SHELXL-2018 (Sheldrick, 2015b)'
_computing_structure_solution 'SHELXT-2018 (Sheldrick, 2015a)'
_diffrn_ambient_environment N~2~
_diffrn_ambient_temperature 160(2)
_diffrn_detector 'CCD area detector'
_diffrn_detector_area_resol_mean 10.3801
_diffrn_detector_type 'Atlas CCD area detector on \k goniostat'
_diffrn_measured_fraction_theta_full 0.998
_diffrn_measured_fraction_theta_max 0.916
_diffrn_measurement_device 'four-circle \k-geometry diffractometer'
_diffrn_measurement_device_type 'Oxford Diffraction SuperNova, dual radiation diffractometer'
_diffrn_measurement_method '\w scans'
_diffrn_radiation_monochromator mirror
_diffrn_radiation_probe x-ray
_diffrn_radiation_type 'Mo K\a'
_diffrn_radiation_wavelength 0.71073
_diffrn_reflns_av_R_equivalents 0.0508
_diffrn_reflns_av_unetI/netI 0.0507
_diffrn_reflns_Laue_measured_fraction_full 0.998
_diffrn_reflns_Laue_measured_fraction_max 0.916
_diffrn_reflns_limit_h_max 19
_diffrn_reflns_limit_h_min -18
_diffrn_reflns_limit_k_max 24
_diffrn_reflns_limit_k_min -24
_diffrn_reflns_limit_l_max 13
_diffrn_reflns_limit_l_min -13
_diffrn_reflns_number 28711
_diffrn_reflns_point_group_measured_fraction_full 0.998
_diffrn_reflns_point_group_measured_fraction_max 0.916
_diffrn_reflns_theta_full 25.242
_diffrn_reflns_theta_max 27.904
_diffrn_reflns_theta_min 2.809
_diffrn_source 'micro-focus sealed X-ray tube'
_diffrn_source_type 'SuperNova (Mo) X-ray source'
_exptl_absorpt_coefficient_mu 5.283
_exptl_absorpt_correction_T_max 1.000
_exptl_absorpt_correction_T_min 0.381
_exptl_absorpt_correction_type gaussian
_exptl_absorpt_process_details
;
Numerical absorption correction based on gaussian integration over
a multifaceted crystal model 
plus an empirical absorption correction using spherical harmonics, 
implemented in the SCALE3 ABSPACK scaling algorithm.
CrysAlisPro, Version 1.171.39.46 (Rigaku Oxford Diffraction, 2018)
;
_exptl_crystal_colour colourless
_exptl_crystal_density_diffrn 1.695
_exptl_crystal_description plate
_exptl_crystal_F_000 1488
_exptl_crystal_size_max 0.21
_exptl_crystal_size_mid 0.15
_exptl_crystal_size_min 0.02
_refine_diff_density_max 1.464
_refine_diff_density_min -1.521
_refine_diff_density_rms 0.149
_refine_ls_extinction_method none
_refine_ls_goodness_of_fit_ref 1.097
_refine_ls_hydrogen_treatment constr
_refine_ls_matrix_type full
_refine_ls_number_parameters 343
_refine_ls_number_reflns 6418
_refine_ls_number_restraints 0
_refine_ls_restrained_S_all 1.097
_refine_ls_R_factor_all 0.0639
_refine_ls_R_factor_gt 0.0418
_refine_ls_shift/su_max 0.001
_refine_ls_shift/su_mean 0.000
_refine_ls_structure_factor_coef Fsqd
_refine_ls_weighting_details 'w=1/[\s^2^(Fo^2^)+(0.0287P)^2^+9.7693P] where P=(Fo^2^+2Fc^2^)/3'
_refine_ls_weighting_scheme calc
_refine_ls_wR_factor_gt 0.0824
_refine_ls_wR_factor_ref 0.0897
_reflns_Friedel_coverage 0.000
_reflns_number_gt 4984
_reflns_number_total 6423
_reflns_threshold_expression 'I > 2\s(I)'
_cod_data_source_file d1sc03814a2.cif
_cod_data_source_block NV1826
_cod_original_sg_symbol_H-M 'P 21/c'
_cod_database_code 1565052
_shelx_shelxl_version_number 2018/3
_shelx_space_group_comment
;
The symmetry employed for this shelxl refinement is uniquely defined
by the following loop, which should always be used as a source of
symmetry information in preference to the above space-group names.
They are only intended as comments.
;
_oxdiff_exptl_absorpt_empirical_full_min 0.777
_oxdiff_exptl_absorpt_empirical_full_max 1.267
_oxdiff_exptl_absorpt_empirical_details
;
Empirical correction (ABSPACK) includes:
- Absorption correction using spherical harmonics
- Frame scaling
;

loop_
_space_group_symop_operation_xyz
'x, y, z'
'-x, y+1/2, -z+1/2'
'-x, -y, -z'
'x, -y-1/2, z-1/2'

loop_
_atom_site_label
_atom_site_type_symbol
_atom_site_fract_x
_atom_site_fract_y
_atom_site_fract_z
_atom_site_U_iso_or_equiv
_atom_site_adp_type
_atom_site_occupancy
_atom_site_site_symmetry_order
_atom_site_calc_flag
_atom_site_refinement_flags_posn
_atom_site_refinement_flags_adp
_atom_site_refinement_flags_occupancy
_atom_site_disorder_assembly
_atom_site_disorder_group
Au1 Au 0.59577(2) 0.36794(2) -0.02833(2) 0.02411(8) Uani 1 1 d . . . . .
Cl1 Cl 0.55503(11) 0.37525(8) -0.24812(12) 0.0302(3) Uani 1 1 d . . . . .
Cl2 Cl 1.07016(13) 0.11601(10) 0.76631(18) 0.0521(5) Uani 1 1 d . . . . .
P1 P 0.62895(10) 0.36931(8) 0.18811(12) 0.0208(3) Uani 1 1 d . . . . .
C1 C 0.6946(4) 0.2924(3) 0.2699(5) 0.0273(13) Uani 1 1 d . . . . .
H11 H 0.738318 0.309628 0.349294 0.033 Uiso 1 1 calc R U . . .
H12 H 0.650898 0.259740 0.296420 0.033 Uiso 1 1 calc R U . . .
C2 C 0.7484(5) 0.2502(3) 0.1932(6) 0.0337(15) Uani 1 1 d . . . . .
H21 H 0.794392 0.281638 0.169295 0.040 Uiso 1 1 calc R U . . .
H22 H 0.705699 0.233054 0.112900 0.040 Uiso 1 1 calc R U . . .
C3 C 0.7975(4) 0.1870(3) 0.2685(6) 0.0319(14) Uani 1 1 d . . . . .
C4 C 0.8608(4) 0.1916(3) 0.3841(6) 0.0293(14) Uani 1 1 d . . . . .
C5 C 0.9122(4) 0.2404(3) 0.4901(6) 0.0315(14) Uani 1 1 d . . . . .
C6 C 0.9268(4) 0.3073(3) 0.5376(6) 0.0352(15) Uani 1 1 d . . . . .
H6 H 0.897144 0.347287 0.491014 0.042 Uiso 1 1 calc R U . . .
C7 C 0.9887(5) 0.3143(4) 0.6604(6) 0.0418(17) Uani 1 1 d . . . . .
H7 H 1.001200 0.360415 0.696849 0.050 Uiso 1 1 calc R U . . .
C8 C 1.0313(5) 0.2566(4) 0.7286(6) 0.0399(16) Uani 1 1 d . . . . .
H8 H 1.070949 0.263346 0.811907 0.048 Uiso 1 1 calc R U . . .
C9 C 1.0170(4) 0.1875(4) 0.6769(6) 0.0371(15) Uani 1 1 d . . . . .
C10 C 0.9566(4) 0.1804(3) 0.5588(6) 0.0313(14) Uani 1 1 d . . . . .
C11 C 0.9056(4) 0.1319(3) 0.4516(6) 0.0312(14) Uani 1 1 d . . . . .
C12 C 0.8906(4) 0.0647(3) 0.4059(6) 0.0357(15) Uani 1 1 d . . . . .
H121 H 0.921538 0.024785 0.451188 0.043 Uiso 1 1 calc R U . . .
C13 C 0.8260(4) 0.0584(3) 0.2872(6) 0.0355(15) Uani 1 1 d . . . . .
H13 H 0.812825 0.012600 0.249891 0.043 Uiso 1 1 calc R U . . .
C14 C 0.7809(5) 0.1168(3) 0.2223(6) 0.0351(15) Uani 1 1 d . . . . .
H14 H 0.736564 0.109248 0.142954 0.042 Uiso 1 1 calc R U . . .
C15 C 0.7019(4) 0.4495(3) 0.2422(5) 0.0222(12) Uani 1 1 d . . . . .
C16 C 0.7170(4) 0.4664(3) 0.3856(5) 0.0272(13) Uani 1 1 d . . . . .
H161 H 0.744135 0.424639 0.437576 0.033 Uiso 1 1 calc R U . . .
H162 H 0.657115 0.477264 0.404664 0.033 Uiso 1 1 calc R U . . .
C17 C 0.7820(5) 0.5305(3) 0.4211(5) 0.0344(15) Uani 1 1 d . . . . .
H17 H 0.791649 0.540887 0.514933 0.041 Uiso 1 1 calc R U . . .
C18 C 0.8743(4) 0.5156(3) 0.3937(6) 0.0348(15) Uani 1 1 d . . . . .
H181 H 0.903885 0.474388 0.445251 0.042 Uiso 1 1 calc R U . . .
H182 H 0.915249 0.557339 0.417599 0.042 Uiso 1 1 calc R U . . .
C19 C 0.8591(4) 0.4995(3) 0.2488(6) 0.0324(14) Uani 1 1 d . . . . .
H19 H 0.919783 0.489284 0.229491 0.039 Uiso 1 1 calc R U . . .
C20 C 0.7964(4) 0.4351(3) 0.2141(6) 0.0290(13) Uani 1 1 d . . . . .
H201 H 0.825634 0.393444 0.264495 0.035 Uiso 1 1 calc R U . . .
H202 H 0.787416 0.423938 0.121649 0.035 Uiso 1 1 calc R U . . .
C21 C 0.6592(4) 0.5154(3) 0.1631(5) 0.0265(13) Uani 1 1 d . . . . .
H211 H 0.649498 0.505274 0.070215 0.032 Uiso 1 1 calc R U . . .
H212 H 0.598472 0.526022 0.179641 0.032 Uiso 1 1 calc R U . . .
C22 C 0.7226(4) 0.5797(3) 0.1996(5) 0.0296(14) Uani 1 1 d . . . . .
H221 H 0.693677 0.621882 0.148352 0.035 Uiso 1 1 calc R U . . .
C23 C 0.7372(5) 0.5955(3) 0.3435(6) 0.0366(15) Uani 1 1 d . . . . .
H231 H 0.777547 0.637601 0.367516 0.044 Uiso 1 1 calc R U . . .
H232 H 0.677276 0.605924 0.362708 0.044 Uiso 1 1 calc R U . . .
C24 C 0.8143(4) 0.5641(3) 0.1709(6) 0.0344(15) Uani 1 1 d . . . . .
H241 H 0.855338 0.605873 0.193330 0.041 Uiso 1 1 calc R U . . .
H242 H 0.805032 0.554420 0.077871 0.041 Uiso 1 1 calc R U . . .
C25 C 0.5196(4) 0.3660(3) 0.2401(5) 0.0226(12) Uani 1 1 d . . . . .
C26 C 0.5323(4) 0.3502(4) 0.3846(5) 0.0318(14) Uani 1 1 d . . . . .
H261 H 0.566385 0.304989 0.407279 0.038 Uiso 1 1 calc R U . . .
H262 H 0.568535 0.388695 0.436714 0.038 Uiso 1 1 calc R U . . .
C27 C 0.4368(4) 0.3446(4) 0.4139(5) 0.0340(15) Uani 1 1 d . . . . .
H27 H 0.445437 0.335200 0.507852 0.041 Uiso 1 1 calc R U . . .
C28 C 0.3836(5) 0.2839(4) 0.3381(5) 0.0353(15) Uani 1 1 d . . . . .
H281 H 0.323368 0.278694 0.359311 0.042 Uiso 1 1 calc R U . . .
H282 H 0.418395 0.238989 0.360659 0.042 Uiso 1 1 calc R U . . .
C29 C 0.3686(4) 0.2989(3) 0.1941(6) 0.0315(14) Uani 1 1 d . . . . .
H29 H 0.332951 0.258970 0.143500 0.038 Uiso 1 1 calc R U . . .
C30 C 0.4619(4) 0.3054(3) 0.1625(5) 0.0295(14) Uani 1 1 d . . . . .
H301 H 0.452391 0.314768 0.069349 0.035 Uiso 1 1 calc R U . . .
H302 H 0.495834 0.259955 0.182575 0.035 Uiso 1 1 calc R U . . .
C31 C 0.4659(4) 0.4357(3) 0.2069(6) 0.0329(15) Uani 1 1 d . . . . .
H311 H 0.501058 0.475172 0.257513 0.039 Uiso 1 1 calc R U . . .
H312 H 0.457385 0.446582 0.114457 0.039 Uiso 1 1 calc R U . . .
C32 C 0.3720(5) 0.4291(4) 0.2370(6) 0.0398(16) Uani 1 1 d . . . . .
H32 H 0.337538 0.474817 0.215035 0.048 Uiso 1 1 calc R U . . .
C33 C 0.3855(5) 0.4141(4) 0.3796(7) 0.0447(18) Uani 1 1 d . . . . .
H331 H 0.420993 0.453265 0.430759 0.054 Uiso 1 1 calc R U . . .
H332 H 0.324785 0.411229 0.400201 0.054 Uiso 1 1 calc R U . . .
C34 C 0.3151(4) 0.3683(4) 0.1592(6) 0.0433(18) Uani 1 1 d . . . . .
H341 H 0.254461 0.364752 0.179669 0.052 Uiso 1 1 calc R U . . .
H342 H 0.304590 0.377716 0.065892 0.052 Uiso 1 1 calc R U . . .

loop_
_atom_site_aniso_label
_atom_site_aniso_U_11
_atom_site_aniso_U_22
_atom_site_aniso_U_33
_atom_site_aniso_U_23
_atom_site_aniso_U_13
_atom_site_aniso_U_12
Au1 0.03219(14) 0.02552(12) 0.01394(11) -0.00181(9) 0.00455(8) 0.00109(11)
Cl1 0.0433(9) 0.0312(8) 0.0146(6) -0.0023(6) 0.0047(6) -0.0011(7)
Cl2 0.0424(10) 0.0524(12) 0.0508(11) 0.0180(9) -0.0079(8) 0.0051(9)
P1 0.0259(8) 0.0216(7) 0.0133(6) 0.0004(6) 0.0018(5) 0.0053(7)
C1 0.028(3) 0.028(3) 0.023(3) 0.004(2) 0.001(2) 0.006(3)
C2 0.041(4) 0.036(4) 0.023(3) -0.002(3) 0.005(3) 0.009(3)
C3 0.033(4) 0.037(4) 0.028(3) 0.001(3) 0.010(3) 0.009(3)
C4 0.033(4) 0.030(3) 0.026(3) -0.001(3) 0.010(3) 0.001(3)
C5 0.030(4) 0.036(4) 0.029(3) 0.004(3) 0.007(3) 0.004(3)
C6 0.045(4) 0.030(3) 0.027(3) 0.003(3) 0.003(3) -0.001(3)
C7 0.052(5) 0.039(4) 0.034(4) -0.002(3) 0.010(3) -0.006(3)
C8 0.037(4) 0.047(4) 0.031(3) 0.005(3) 0.000(3) -0.004(3)
C9 0.030(4) 0.041(4) 0.040(4) 0.009(3) 0.006(3) 0.002(3)
C10 0.029(4) 0.033(3) 0.032(3) 0.005(3) 0.008(3) 0.002(3)
C11 0.026(3) 0.035(3) 0.032(3) 0.006(3) 0.008(3) 0.001(3)
C12 0.035(4) 0.027(3) 0.046(4) 0.004(3) 0.011(3) 0.003(3)
C13 0.036(4) 0.029(3) 0.043(4) -0.007(3) 0.012(3) 0.002(3)
C14 0.036(4) 0.039(4) 0.029(3) -0.003(3) 0.007(3) 0.007(3)
C15 0.023(3) 0.026(3) 0.014(3) -0.002(2) -0.002(2) 0.004(2)
C16 0.034(3) 0.031(3) 0.015(3) 0.004(2) 0.003(2) 0.001(3)
C17 0.047(4) 0.037(4) 0.015(3) -0.005(3) -0.001(3) -0.007(3)
C18 0.033(4) 0.036(4) 0.028(3) 0.008(3) -0.006(3) -0.003(3)
C19 0.030(4) 0.039(4) 0.027(3) 0.004(3) 0.004(3) -0.002(3)
C20 0.031(3) 0.028(3) 0.027(3) 0.005(3) 0.004(3) 0.004(3)
C21 0.030(3) 0.031(3) 0.016(3) -0.001(2) 0.000(2) 0.000(3)
C22 0.038(4) 0.027(3) 0.022(3) 0.005(2) 0.005(3) 0.005(3)
C23 0.050(4) 0.030(4) 0.025(3) -0.003(3) 0.002(3) 0.004(3)
C24 0.039(4) 0.039(4) 0.024(3) 0.005(3) 0.004(3) -0.003(3)
C25 0.028(3) 0.024(3) 0.015(3) 0.000(2) 0.003(2) 0.003(3)
C26 0.037(4) 0.043(4) 0.014(3) 0.003(3) 0.005(2) 0.000(3)
C27 0.039(4) 0.047(4) 0.017(3) 0.004(3) 0.010(3) -0.001(3)
C28 0.036(4) 0.045(4) 0.025(3) 0.010(3) 0.006(3) -0.001(3)
C29 0.031(4) 0.038(4) 0.025(3) -0.001(3) 0.004(3) -0.007(3)
C30 0.032(3) 0.034(4) 0.021(3) -0.001(3) 0.004(3) -0.004(3)
C31 0.033(4) 0.032(3) 0.037(4) 0.008(3) 0.013(3) 0.007(3)
C32 0.038(4) 0.038(4) 0.047(4) 0.015(3) 0.017(3) 0.017(3)
C33 0.049(4) 0.047(4) 0.048(4) -0.015(3) 0.031(4) -0.001(4)
C34 0.026(3) 0.073(5) 0.029(3) 0.016(3) 0.003(3) 0.002(4)

loop_
_atom_type_symbol
_atom_type_description
_atom_type_scat_dispersion_real
_atom_type_scat_dispersion_imag
_atom_type_scat_source
C C 0.0033 0.0016 'International Tables Vol C Tables 4.2.6.8 and 6.1.1.4'
H H 0.0000 0.0000 'International Tables Vol C Tables 4.2.6.8 and 6.1.1.4'
Au Au -2.0133 8.8022 'International Tables Vol C Tables 4.2.6.8 and 6.1.1.4'
Cl Cl 0.1484 0.1585 'International Tables Vol C Tables 4.2.6.8 and 6.1.1.4'
P P 0.1023 0.0942 'International Tables Vol C Tables 4.2.6.8 and 6.1.1.4'

loop_
_exptl_crystal_face_index_h
_exptl_crystal_face_index_k
_exptl_crystal_face_index_l
_exptl_crystal_face_perp_dist
-5 1 0 0.0090
5 -1 0 0.0146
-3 1 5 0.0725
2 -5 -2 0.0722
-1 5 -4 0.0819
-2 5 1 0.0590
5 2 0 0.0230
0 -1 0 0.0782
-1 0 0 0.0104

loop_
_geom_angle_atom_site_label_1
_geom_angle_atom_site_label_2
_geom_angle_atom_site_label_3
_geom_angle
_geom_angle_site_symmetry_1
_geom_angle_site_symmetry_3
_geom_angle_publ_flag
P1 Au1 Cl1 175.12(5) . . ?
C1 P1 C25 103.6(3) . . ?
C1 P1 C15 106.6(3) . . ?
C25 P1 C15 115.1(2) . . ?
C1 P1 Au1 115.85(19) . . ?
C25 P1 Au1 109.07(17) . . ?
C15 P1 Au1 106.89(17) . . ?
C2 C1 P1 116.4(4) . . ?
C2 C1 H11 108.2 . . ?
P1 C1 H11 108.2 . . ?
C2 C1 H12 108.2 . . ?
P1 C1 H12 108.2 . . ?
H11 C1 H12 107.3 . . ?
C1 C2 C3 112.0(5) . . ?
C1 C2 H21 109.2 . . ?
C3 C2 H21 109.2 . . ?
C1 C2 H22 109.2 . . ?
C3 C2 H22 109.2 . . ?
H21 C2 H22 107.9 . . ?
C4 C3 C14 113.6(6) . . ?
C4 C3 C2 124.6(6) . . ?
C14 C3 C2 121.7(6) . . ?
C3 C4 C11 123.3(6) . . ?
C3 C4 C5 146.1(6) . . ?
C11 C4 C5 90.6(5) . . ?
C6 C5 C10 122.2(6) . . ?
C6 C5 C4 148.2(6) . . ?
C10 C5 C4 89.6(5) . . ?
C5 C6 C7 116.4(6) . . ?
C5 C6 H6 121.8 . . ?
C7 C6 H6 121.8 . . ?
C8 C7 C6 122.0(6) . . ?
C8 C7 H7 119.0 . . ?
C6 C7 H7 119.0 . . ?
C7 C8 C9 121.0(6) . . ?
C7 C8 H8 119.5 . . ?
C9 C8 H8 119.5 . . ?
C10 C9 C8 117.2(6) . . ?
C10 C9 Cl2 123.0(5) . . ?
C8 C9 Cl2 119.7(5) . . ?
C9 C10 C5 121.3(6) . . ?
C9 C10 C11 148.5(6) . . ?
C5 C10 C11 90.2(5) . . ?
C12 C11 C4 122.8(6) . . ?
C12 C11 C10 147.5(6) . . ?
C4 C11 C10 89.7(5) . . ?
C11 C12 C13 115.1(6) . . ?
C11 C12 H121 122.5 . . ?
C13 C12 H121 122.5 . . ?
C14 C13 C12 122.1(6) . . ?
C14 C13 H13 119.0 . . ?
C12 C13 H13 119.0 . . ?
C13 C14 C3 123.0(6) . . ?
C13 C14 H14 118.5 . . ?
C3 C14 H14 118.5 . . ?
C16 C15 C20 108.8(4) . . ?
C16 C15 C21 108.8(4) . . ?
C20 C15 C21 107.8(5) . . ?
C16 C15 P1 114.0(4) . . ?
C20 C15 P1 106.9(4) . . ?
C21 C15 P1 110.3(4) . . ?
C15 C16 C17 109.7(5) . . ?
C15 C16 H161 109.7 . . ?
C17 C16 H161 109.7 . . ?
C15 C16 H162 109.7 . . ?
C17 C16 H162 109.7 . . ?
H161 C16 H162 108.2 . . ?
C18 C17 C23 109.8(5) . . ?
C18 C17 C16 111.1(5) . . ?
C23 C17 C16 109.1(5) . . ?
C18 C17 H17 109.0 . . ?
C23 C17 H17 109.0 . . ?
C16 C17 H17 109.0 . . ?
C17 C18 C19 108.9(5) . . ?
C17 C18 H181 109.9 . . ?
C19 C18 H181 109.9 . . ?
C17 C18 H182 109.9 . . ?
C19 C18 H182 109.9 . . ?
H181 C18 H182 108.3 . . ?
C20 C19 C24 109.8(5) . . ?
C20 C19 C18 109.2(5) . . ?
C24 C19 C18 109.1(5) . . ?
C20 C19 H19 109.6 . . ?
C24 C19 H19 109.6 . . ?
C18 C19 H19 109.6 . . ?
C19 C20 C15 110.7(5) . . ?
C19 C20 H201 109.5 . . ?
C15 C20 H201 109.5 . . ?
C19 C20 H202 109.5 . . ?
C15 C20 H202 109.5 . . ?
H201 C20 H202 108.1 . . ?
C22 C21 C15 110.4(5) . . ?
C22 C21 H211 109.6 . . ?
C15 C21 H211 109.6 . . ?
C22 C21 H212 109.6 . . ?
C15 C21 H212 109.6 . . ?
H211 C21 H212 108.1 . . ?
C24 C22 C21 109.5(5) . . ?
C24 C22 C23 109.6(5) . . ?
C21 C22 C23 109.5(5) . . ?
C24 C22 H221 109.4 . . ?
C21 C22 H221 109.4 . . ?
C23 C22 H221 109.4 . . ?
C17 C23 C22 109.0(5) . . ?
C17 C23 H231 109.9 . . ?
C22 C23 H231 109.9 . . ?
C17 C23 H232 109.9 . . ?
C22 C23 H232 109.9 . . ?
H231 C23 H232 108.3 . . ?
C22 C24 C19 109.8(5) . . ?
C22 C24 H241 109.7 . . ?
C19 C24 H241 109.7 . . ?
C22 C24 H242 109.7 . . ?
C19 C24 H242 109.7 . . ?
H241 C24 H242 108.2 . . ?
C31 C25 C30 108.4(5) . . ?
C31 C25 C26 108.9(5) . . ?
C30 C25 C26 108.1(5) . . ?
C31 C25 P1 110.7(4) . . ?
C30 C25 P1 106.2(4) . . ?
C26 C25 P1 114.4(4) . . ?
C27 C26 C25 109.4(5) . . ?
C27 C26 H261 109.8 . . ?
C25 C26 H261 109.8 . . ?
C27 C26 H262 109.8 . . ?
C25 C26 H262 109.8 . . ?
H261 C26 H262 108.2 . . ?
C28 C27 C33 110.8(5) . . ?
C28 C27 C26 109.4(5) . . ?
C33 C27 C26 109.4(5) . . ?
C28 C27 H27 109.1 . . ?
C33 C27 H27 109.1 . . ?
C26 C27 H27 109.1 . . ?
C27 C28 C29 109.2(5) . . ?
C27 C28 H281 109.8 . . ?
C29 C28 H281 109.8 . . ?
C27 C28 H282 109.8 . . ?
C29 C28 H282 109.8 . . ?
H281 C28 H282 108.3 . . ?
C30 C29 C34 109.3(5) . . ?
C30 C29 C28 109.2(5) . . ?
C34 C29 C28 109.9(5) . . ?
C30 C29 H29 109.4 . . ?
C34 C29 H29 109.4 . . ?
C28 C29 H29 109.4 . . ?
C29 C30 C25 111.0(5) . . ?
C29 C30 H301 109.4 . . ?
C25 C30 H301 109.4 . . ?
C29 C30 H302 109.4 . . ?
C25 C30 H302 109.4 . . ?
H301 C30 H302 108.0 . . ?
C32 C31 C25 109.8(5) . . ?
C32 C31 H311 109.7 . . ?
C25 C31 H311 109.7 . . ?
C32 C31 H312 109.7 . . ?
C25 C31 H312 109.7 . . ?
H311 C31 H312 108.2 . . ?
C33 C32 C31 109.4(5) . . ?
C33 C32 C34 109.0(5) . . ?
C31 C32 C34 111.0(5) . . ?
C33 C32 H32 109.1 . . ?
C31 C32 H32 109.1 . . ?
C34 C32 H32 109.1 . . ?
C27 C33 C32 109.6(5) . . ?
C27 C33 H331 109.7 . . ?
C32 C33 H331 109.7 . . ?
C27 C33 H332 109.7 . . ?
C32 C33 H332 109.7 . . ?
H331 C33 H332 108.2 . . ?
C29 C34 C32 108.4(5) . . ?
C29 C34 H341 110.0 . . ?
C32 C34 H341 110.0 . . ?
C29 C34 H342 110.0 . . ?
C32 C34 H342 110.0 . . ?
H341 C34 H342 108.4 . . ?

loop_
_geom_bond_atom_site_label_1
_geom_bond_atom_site_label_2
_geom_bond_distance
_geom_bond_site_symmetry_2
_geom_bond_publ_flag
Au1 P1 2.2516(13) . ?
Au1 Cl1 2.2888(13) . ?
Cl2 C9 1.727(7) . ?
P1 C1 1.843(6) . ?
P1 C25 1.860(6) . ?
P1 C15 1.867(6) . ?
C1 C2 1.514(8) . ?
C1 H11 0.9900 . ?
C1 H12 0.9900 . ?
C2 C3 1.519(8) . ?
C2 H21 0.9900 . ?
C2 H22 0.9900 . ?
C3 C4 1.363(8) . ?
C3 C14 1.411(9) . ?
C4 C11 1.412(8) . ?
C4 C5 1.513(8) . ?
C5 C6 1.355(9) . ?
C5 C10 1.418(8) . ?
C6 C7 1.415(9) . ?
C6 H6 0.9500 . ?
C7 C8 1.374(9) . ?
C7 H7 0.9500 . ?
C8 C9 1.407(9) . ?
C8 H8 0.9500 . ?
C9 C10 1.367(9) . ?
C10 C11 1.517(9) . ?
C11 C12 1.353(8) . ?
C12 C13 1.398(9) . ?
C12 H121 0.9500 . ?
C13 C14 1.382(9) . ?
C13 H13 0.9500 . ?
C14 H14 0.9500 . ?
C15 C16 1.533(7) . ?
C15 C20 1.544(8) . ?
C15 C21 1.547(7) . ?
C16 C17 1.537(8) . ?
C16 H161 0.9900 . ?
C16 H162 0.9900 . ?
C17 C18 1.510(9) . ?
C17 C23 1.535(8) . ?
C17 H17 1.0000 . ?
C18 C19 1.546(8) . ?
C18 H181 0.9900 . ?
C18 H182 0.9900 . ?
C19 C20 1.521(8) . ?
C19 C24 1.531(8) . ?
C19 H19 1.0000 . ?
C20 H201 0.9900 . ?
C20 H202 0.9900 . ?
C21 C22 1.526(8) . ?
C21 H211 0.9900 . ?
C21 H212 0.9900 . ?
C22 C24 1.511(8) . ?
C22 C23 1.535(8) . ?
C22 H221 1.0000 . ?
C23 H231 0.9900 . ?
C23 H232 0.9900 . ?
C24 H241 0.9900 . ?
C24 H242 0.9900 . ?
C25 C31 1.533(8) . ?
C25 C30 1.543(8) . ?
C25 C26 1.544(7) . ?
C26 C27 1.544(8) . ?
C26 H261 0.9900 . ?
C26 H262 0.9900 . ?
C27 C28 1.509(9) . ?
C27 C33 1.514(9) . ?
C27 H27 1.0000 . ?
C28 C29 1.532(8) . ?
C28 H281 0.9900 . ?
C28 H282 0.9900 . ?
C29 C30 1.524(8) . ?
C29 C34 1.527(9) . ?
C29 H29 1.0000 . ?
C30 H301 0.9900 . ?
C30 H302 0.9900 . ?
C31 C32 1.526(9) . ?
C31 H311 0.9900 . ?
C31 H312 0.9900 . ?
C32 C33 1.520(9) . ?
C32 C34 1.541(10) . ?
C32 H32 1.0000 . ?
C33 H331 0.9900 . ?
C33 H332 0.9900 . ?
C34 H341 0.9900 . ?
C34 H342 0.9900 . ?

loop_
_geom_torsion_atom_site_label_1
_geom_torsion_atom_site_label_2
_geom_torsion_atom_site_label_3
_geom_torsion_atom_site_label_4
_geom_torsion
_geom_torsion_site_symmetry_1
_geom_torsion_site_symmetry_2
_geom_torsion_site_symmetry_3
_geom_torsion_site_symmetry_4
_geom_torsion_publ_flag
C25 P1 C1 C2 140.4(5) . . . . ?
C15 P1 C1 C2 -97.7(5) . . . . ?
Au1 P1 C1 C2 21.0(5) . . . . ?
P1 C1 C2 C3 -178.4(4) . . . . ?
C1 C2 C3 C4 -58.6(8) . . . . ?
C1 C2 C3 C14 121.7(6) . . . . ?
C14 C3 C4 C11 0.1(9) . . . . ?
C2 C3 C4 C11 -179.7(6) . . . . ?
C14 C3 C4 C5 -179.2(8) . . . . ?
C2 C3 C4 C5 1.0(14) . . . . ?
C3 C4 C5 C6 1.9(18) . . . . ?
C11 C4 C5 C6 -177.5(10) . . . . ?
C3 C4 C5 C10 178.8(9) . . . . ?
C11 C4 C5 C10 -0.6(5) . . . . ?
C10 C5 C6 C7 -0.3(9) . . . . ?
C4 C5 C6 C7 175.9(9) . . . . ?
C5 C6 C7 C8 -0.5(10) . . . . ?
C6 C7 C8 C9 1.9(11) . . . . ?
C7 C8 C9 C10 -2.4(10) . . . . ?
C7 C8 C9 Cl2 -179.0(5) . . . . ?
C8 C9 C10 C5 1.6(9) . . . . ?
Cl2 C9 C10 C5 178.0(5) . . . . ?
C8 C9 C10 C11 -176.2(9) . . . . ?
Cl2 C9 C10 C11 0.2(14) . . . . ?
C6 C5 C10 C9 -0.3(10) . . . . ?
C4 C5 C10 C9 -178.3(6) . . . . ?
C6 C5 C10 C11 178.6(6) . . . . ?
C4 C5 C10 C11 0.6(4) . . . . ?
C3 C4 C11 C12 1.0(10) . . . . ?
C5 C4 C11 C12 -179.4(6) . . . . ?
C3 C4 C11 C10 -179.0(6) . . . . ?
C5 C4 C11 C10 0.6(5) . . . . ?
C9 C10 C11 C12 -2.5(18) . . . . ?
C5 C10 C11 C12 179.3(10) . . . . ?
C9 C10 C11 C4 177.6(10) . . . . ?
C5 C10 C11 C4 -0.6(5) . . . . ?
C4 C11 C12 C13 -0.9(9) . . . . ?
C10 C11 C12 C13 179.2(9) . . . . ?
C11 C12 C13 C14 -0.4(9) . . . . ?
C12 C13 C14 C3 1.6(10) . . . . ?
C4 C3 C14 C13 -1.3(9) . . . . ?
C2 C3 C14 C13 178.5(6) . . . . ?
C1 P1 C15 C16 -65.8(4) . . . . ?
C25 P1 C15 C16 48.5(5) . . . . ?
Au1 P1 C15 C16 169.7(4) . . . . ?
C1 P1 C15 C20 54.5(4) . . . . ?
C25 P1 C15 C20 168.7(3) . . . . ?
Au1 P1 C15 C20 -70.0(4) . . . . ?
C1 P1 C15 C21 171.4(4) . . . . ?
C25 P1 C15 C21 -74.3(4) . . . . ?
Au1 P1 C15 C21 47.0(4) . . . . ?
C20 C15 C16 C17 57.6(6) . . . . ?
C21 C15 C16 C17 -59.6(6) . . . . ?
P1 C15 C16 C17 176.8(4) . . . . ?
C15 C16 C17 C18 -59.6(6) . . . . ?
C15 C16 C17 C23 61.5(6) . . . . ?
C23 C17 C18 C19 -60.9(6) . . . . ?
C16 C17 C18 C19 59.8(6) . . . . ?
C17 C18 C19 C20 -59.8(6) . . . . ?
C17 C18 C19 C24 60.2(6) . . . . ?
C24 C19 C20 C15 -59.3(6) . . . . ?
C18 C19 C20 C15 60.3(6) . . . . ?
C16 C15 C20 C19 -59.4(6) . . . . ?
C21 C15 C20 C19 58.4(6) . . . . ?
P1 C15 C20 C19 177.1(4) . . . . ?
C16 C15 C21 C22 58.8(6) . . . . ?
C20 C15 C21 C22 -59.0(6) . . . . ?
P1 C15 C21 C22 -175.4(4) . . . . ?
C15 C21 C22 C24 60.7(6) . . . . ?
C15 C21 C22 C23 -59.5(6) . . . . ?
C18 C17 C23 C22 60.6(7) . . . . ?
C16 C17 C23 C22 -61.3(7) . . . . ?
C24 C22 C23 C17 -59.7(7) . . . . ?
C21 C22 C23 C17 60.4(7) . . . . ?
C21 C22 C24 C19 -60.1(6) . . . . ?
C23 C22 C24 C19 60.0(7) . . . . ?
C20 C19 C24 C22 59.6(7) . . . . ?
C18 C19 C24 C22 -60.0(6) . . . . ?
C1 P1 C25 C31 166.7(4) . . . . ?
C15 P1 C25 C31 50.8(5) . . . . ?
Au1 P1 C25 C31 -69.3(4) . . . . ?
C1 P1 C25 C30 -75.8(4) . . . . ?
C15 P1 C25 C30 168.2(3) . . . . ?
Au1 P1 C25 C30 48.1(4) . . . . ?
C1 P1 C25 C26 43.3(5) . . . . ?
C15 P1 C25 C26 -72.6(5) . . . . ?
Au1 P1 C25 C26 167.3(4) . . . . ?
C31 C25 C26 C27 58.9(6) . . . . ?
C30 C25 C26 C27 -58.7(6) . . . . ?
P1 C25 C26 C27 -176.8(4) . . . . ?
C25 C26 C27 C28 61.7(6) . . . . ?
C25 C26 C27 C33 -59.8(6) . . . . ?
C33 C27 C28 C29 58.7(7) . . . . ?
C26 C27 C28 C29 -61.9(7) . . . . ?
C27 C28 C29 C30 60.6(7) . . . . ?
C27 C28 C29 C34 -59.4(7) . . . . ?
C34 C29 C30 C25 60.8(6) . . . . ?
C28 C29 C30 C25 -59.5(6) . . . . ?
C31 C25 C30 C29 -59.4(6) . . . . ?
C26 C25 C30 C29 58.5(6) . . . . ?
P1 C25 C30 C29 -178.3(4) . . . . ?
C30 C25 C31 C32 57.9(6) . . . . ?
C26 C25 C31 C32 -59.5(6) . . . . ?
P1 C25 C31 C32 174.0(4) . . . . ?
C25 C31 C32 C33 60.6(7) . . . . ?
C25 C31 C32 C34 -59.6(7) . . . . ?
C28 C27 C33 C32 -59.9(7) . . . . ?
C26 C27 C33 C32 60.7(7) . . . . ?
C31 C32 C33 C27 -61.1(7) . . . . ?
C34 C32 C33 C27 60.4(7) . . . . ?
C30 C29 C34 C32 -59.4(6) . . . . ?
C28 C29 C34 C32 60.5(6) . . . . ?
C33 C32 C34 C29 -60.8(7) . . . . ?
C31 C32 C34 C29 59.8(7) . . . . ?

loop_
_exptl_oxdiff_crystal_face_indexfrac_h
_exptl_oxdiff_crystal_face_indexfrac_k
_exptl_oxdiff_crystal_face_indexfrac_l
_exptl_oxdiff_crystal_face_x
_exptl_oxdiff_crystal_face_y
_exptl_oxdiff_crystal_face_z
-5.0047 1.0225 0.0147 -0.1245 -0.0251 0.2124
5.0047 -1.0225 -0.0147 0.1245 0.0251 -0.2124
-2.9822 0.9784 5.0039 -0.1792 0.2863 0.0058
1.9841 -4.9950 -2.0139 0.2333 -0.0452 0.0248
-1.0064 5.0325 -3.9816 -0.1047 -0.3214 0.0694
-1.9880 5.0020 1.0151 -0.2149 -0.0163 -0.0015
5.0112 1.9775 -0.0080 0.0288 -0.0190 -0.2537
-0.0022 -1.0000 -0.0022 0.0319 0.0147 0.0138
-1.0014 0.0045 0.0025 -0.0185 -0.0021 0.0452
